data_7010411
loop_
_publ_author_name
'Coward, Kathleen M.'
'Jones, Anthony C.'
'Steiner, Alexander'
'Bickley, Jamie F.'
'Smith, Lesley M.'
'Pemble, Martyn E.'

_publ_section_title
;
 Synthesis and crystal structures of trimethylindium adducts with
 bidentate and macrocyclic tertiary amines
;
_journal_issue 1
_journal_name_full 'Journal of the Chemical Society, Dalton Transactions'
_journal_page_first 41
_journal_paper_doi 10.1039/b008600m
_journal_year 2001
_chemical_formula_sum 'C26 H64 In4 N4'
_chemical_formula_weight 892.22
_chemical_name_systematic
; 
 ? 
;
_space_group_IT_number 14
_symmetry_cell_setting monoclinic
_symmetry_space_group_name_Hall '-P 2yn'
_symmetry_space_group_name_H-M 'P 1 21/n 1'
_atom_sites_solution_hydrogens geom
_atom_sites_solution_primary direct
_atom_sites_solution_secondary difmap
_audit_creation_method SHELXL-97
_cell_angle_alpha 90.00
_cell_angle_beta 96.714(17)
_cell_angle_gamma 90.00
_cell_formula_units_Z 2
_cell_length_a 7.8656(11)
_cell_length_b 18.871(3)
_cell_length_c 12.6821(18)
_cell_measurement_temperature 213(2)
_cell_volume 1869.5(5)
_computing_data_collection 'IPDS (STOE, 1997)'
_computing_data_reduction 'X-RED (STOE, 1996)'
_computing_structure_refinement 'SHELXL-97 (Sheldrick, 1997)'
_computing_structure_solution 'SHELXS-97 (Sheldrick, 1990)'
_diffrn_ambient_temperature 213(2)
_diffrn_detector_area_resol_mean 6.67
_diffrn_measured_fraction_theta_full 0.965
_diffrn_measured_fraction_theta_max 0.965
_diffrn_measurement_device_type 'Stoe IPDS'
_diffrn_measurement_method 'Image plate'
_diffrn_radiation_monochromator graphite
_diffrn_radiation_source 'fine-focus sealed tube'
_diffrn_radiation_type MoK\a
_diffrn_radiation_wavelength 0.71073
_diffrn_reflns_av_R_equivalents 0.0581
_diffrn_reflns_av_sigmaI/netI 0.0407
_diffrn_reflns_limit_h_max 8
_diffrn_reflns_limit_h_min -8
_diffrn_reflns_limit_k_max 20
_diffrn_reflns_limit_k_min -20
_diffrn_reflns_limit_l_max 13
_diffrn_reflns_limit_l_min -13
_diffrn_reflns_number 10131
_diffrn_reflns_theta_full 22.75
_diffrn_reflns_theta_max 22.75
_diffrn_reflns_theta_min 1.94
_exptl_absorpt_coefficient_mu 2.266
_exptl_absorpt_correction_type none
_exptl_crystal_colour colourless
_exptl_crystal_density_diffrn 1.585
_exptl_crystal_density_method 'not measured'
_exptl_crystal_description block
_exptl_crystal_F_000 888
_exptl_crystal_size_max 0.38
_exptl_crystal_size_mid 0.32
_exptl_crystal_size_min 0.28
_refine_diff_density_max 1.581
_refine_diff_density_min -1.104
_refine_diff_density_rms 0.201
_refine_ls_extinction_method none
_refine_ls_goodness_of_fit_ref 1.275
_refine_ls_hydrogen_treatment mixed
_refine_ls_matrix_type full
_refine_ls_number_parameters 149
_refine_ls_number_reflns 2531
_refine_ls_number_restraints 0
_refine_ls_restrained_S_all 1.275
_refine_ls_R_factor_all 0.0721
_refine_ls_R_factor_gt 0.0640
_refine_ls_shift/su_max 0.000
_refine_ls_shift/su_mean 0.000
_refine_ls_structure_factor_coef Fsqd
_refine_ls_weighting_details 'w=1/[\s^2^(Fo^2^)+(0.0216P)^2^+59.4392P] where P=(Fo^2^+2Fc^2^)/3'
_refine_ls_weighting_scheme calc
_refine_ls_wR_factor_gt 0.1757
_refine_ls_wR_factor_ref 0.1780
_reflns_number_gt 2143
_reflns_number_total 2531
_reflns_threshold_expression >2sigma(I)
_cod_data_source_file b008600m.txt
_cod_data_source_block tony14
_cod_depositor_comments
;
The following automatic conversions were performed:

'_refine_ls_weighting_scheme' value 'calc
w=1/[\s^2^(Fo^2^)+(0.0216P)^2^+59.4392P] where P=(Fo^2^+2Fc^2^)/3'
was changed to 'calc'. New tag '_refine_ls_weighting_details' was
created. The value of the new tag was set to
'w=1/[\s^2^(Fo^2^)+(0.0216P)^2^+59.4392P] where P=(Fo^2^+2Fc^2^)/3'.

Automatic conversion script
Id: cif_fix_values 3143 2015-03-26 13:38:13Z robertas 
;
_cod_original_sg_symbol_H-M 'P 21/n'
_cod_database_code 7010411

loop_
_symmetry_equiv_pos_as_xyz
'x, y, z'
'-x+1/2, y+1/2, -z+1/2'
'-x, -y, -z'
'x-1/2, -y-1/2, z-1/2'

loop_
_atom_site_label
_atom_site_type_symbol
_atom_site_fract_x
_atom_site_fract_y
_atom_site_fract_z
_atom_site_U_iso_or_equiv
_atom_site_adp_type
_atom_site_occupancy
_atom_site_calc_flag
_atom_site_refinement_flags
_atom_site_disorder_assembly
_atom_site_disorder_group
In1 In 0.78370(14) 0.76806(6) 1.02036(8) 0.0316(3) Uani 1 d . . .
In2 In 0.80774(15) 0.95868(6) 0.67161(9) 0.0360(4) Uani 1 d . . .
N1 N 0.5371(16) 0.8345(6) 0.9396(9) 0.027(3) Uani 1 d . . .
N2 N 0.5684(15) 0.9982(6) 0.7612(9) 0.026(3) Uani 1 d . . .
C1 C 0.640(2) 0.6970(9) 1.1113(12) 0.045(4) Uani 1 d . . .
H1A H 0.5740 0.6645 1.0635 0.054 Uiso 1 calc R . .
H1B H 0.5635 0.7244 1.1501 0.054 Uiso 1 calc R . .
H1C H 0.7188 0.6704 1.1610 0.054 Uiso 1 calc R . .
C2 C 0.944(2) 0.8470(9) 1.1055(15) 0.050(5) Uani 1 d . . .
H2A H 1.0006 0.8748 1.0556 0.060 Uiso 1 calc R . .
H2B H 1.0293 0.8238 1.1552 0.060 Uiso 1 calc R . .
H2C H 0.8741 0.8778 1.1440 0.060 Uiso 1 calc R . .
C3 C 0.873(2) 0.7343(10) 0.8725(14) 0.051(5) Uani 1 d . . .
H3A H 0.9349 0.7729 0.8435 0.062 Uiso 1 calc R . .
H3B H 0.7763 0.7211 0.8221 0.062 Uiso 1 calc R . .
H3C H 0.9492 0.6940 0.8859 0.062 Uiso 1 calc R . .
C4 C 1.0038(19) 0.9443(9) 0.8052(14) 0.044(4) Uani 1 d . . .
H4A H 0.9811 0.9012 0.8428 0.052 Uiso 1 calc R . .
H4B H 1.0029 0.9844 0.8529 0.052 Uiso 1 calc R . .
H4C H 1.1150 0.9409 0.7796 0.052 Uiso 1 calc R . .
C5 C 0.850(3) 1.0538(10) 0.5833(16) 0.065(6) Uani 1 d . . .
H5A H 0.7603 1.0585 0.5243 0.078 Uiso 1 calc R . .
H5B H 0.9602 1.0509 0.5565 0.078 Uiso 1 calc R . .
H5C H 0.8481 1.0947 0.6296 0.078 Uiso 1 calc R . .
C6 C 0.675(2) 0.8679(10) 0.5938(13) 0.049(5) Uani 1 d . . .
H6A H 0.5927 0.8843 0.5361 0.059 Uiso 1 calc R . .
H6B H 0.6162 0.8421 0.6448 0.059 Uiso 1 calc R . .
H6C H 0.7576 0.8370 0.5658 0.059 Uiso 1 calc R . .
C7 C 0.436(2) 0.7844(9) 0.8683(12) 0.039(4) Uani 1 d . . .
H7A H 0.5069 0.7659 0.8168 0.047 Uiso 1 calc R . .
H7B H 0.3379 0.8086 0.8315 0.047 Uiso 1 calc R . .
H7C H 0.3976 0.7455 0.9096 0.047 Uiso 1 calc R . .
C8 C 0.4188(19) 0.8604(8) 1.0156(12) 0.031(3) Uani 1 d . . .
C9 C 0.6108(19) 0.8918(7) 0.8796(11) 0.027(3) Uani 1 d . . .
H9A H 0.6905 0.8704 0.8349 0.032 Uiso 1 calc R . .
H9B H 0.6776 0.9230 0.9306 0.032 Uiso 1 calc R . .
C10 C 0.483(2) 0.9378(8) 0.8086(12) 0.031(4) Uani 1 d . . .
H10A H 0.4253 0.9084 0.7516 0.037 Uiso 1 calc R . .
H10B H 0.3961 0.9560 0.8508 0.037 Uiso 1 calc R . .
C12 C 0.6278(18) 1.0521(8) 0.8384(12) 0.029(3) Uani 1 d . . .
H12A H 0.6841 1.0893 0.8014 0.035 Uiso 1 calc R . .
H12B H 0.7152 1.0306 0.8901 0.035 Uiso 1 calc R . .
C13 C 0.4944(19) 1.0872(9) 0.8998(13) 0.038(4) Uani 1 d . . .
H13A H 0.4325 1.0508 0.9349 0.045 Uiso 1 calc R . .
H13B H 0.4115 1.1129 0.8502 0.045 Uiso 1 calc R . .
C14 C 0.442(2) 1.0293(8) 0.6777(12) 0.036(4) Uiso 1 d . . .
H14A H 0.4023 0.9931 0.6264 0.053 Uiso 1 calc R . .
H14B H 0.4949 1.0675 0.6422 0.053 Uiso 1 calc R . .
H14C H 0.3450 1.0477 0.7102 0.053 Uiso 1 calc R . .

loop_
_atom_site_aniso_label
_atom_site_aniso_U_11
_atom_site_aniso_U_22
_atom_site_aniso_U_33
_atom_site_aniso_U_23
_atom_site_aniso_U_13
_atom_site_aniso_U_12
In1 0.0341(7) 0.0310(6) 0.0295(6) 0.0022(5) 0.0024(5) 0.0021(5)
In2 0.0371(7) 0.0389(7) 0.0330(6) -0.0030(5) 0.0087(5) 0.0019(6)
N1 0.031(7) 0.031(7) 0.020(6) -0.008(5) 0.000(5) -0.005(6)
N2 0.026(7) 0.028(7) 0.025(6) 0.005(5) 0.007(5) 0.005(6)
C1 0.047(11) 0.055(11) 0.030(9) 0.008(8) -0.005(8) -0.011(9)
C2 0.038(10) 0.047(11) 0.061(12) -0.002(9) -0.009(9) -0.001(9)
C3 0.057(12) 0.050(11) 0.051(11) 0.009(9) 0.025(9) 0.024(10)
C4 0.017(8) 0.053(11) 0.062(11) -0.008(9) 0.009(8) -0.004(8)
C5 0.084(16) 0.056(13) 0.058(12) 0.017(10) 0.025(11) 0.013(11)
C6 0.057(12) 0.054(12) 0.035(10) -0.006(8) 0.002(8) -0.005(10)
C7 0.045(10) 0.037(9) 0.034(9) -0.002(7) -0.003(8) -0.013(8)
C8 0.030(9) 0.032(9) 0.032(8) -0.005(7) 0.011(7) 0.000(7)
C9 0.028(8) 0.022(8) 0.031(8) 0.006(6) 0.003(6) 0.002(7)
C10 0.032(9) 0.028(8) 0.030(8) -0.005(7) -0.005(7) 0.006(7)
C12 0.023(8) 0.027(8) 0.038(9) 0.006(7) 0.008(7) -0.003(6)
C13 0.018(8) 0.042(10) 0.052(10) -0.009(8) -0.001(7) 0.000(7)

loop_
_atom_type_symbol
_atom_type_description
_atom_type_scat_dispersion_real
_atom_type_scat_dispersion_imag
_atom_type_scat_source
C C 0.0020 0.0020 'International Tables Vol C Tables 4.2.6.8 and 6.1.1.4'
H H 0.0000 0.0000 'International Tables Vol C Tables 4.2.6.8 and 6.1.1.4'
N N 0.0040 0.0030 'International Tables Vol C Tables 4.2.6.8 and 6.1.1.4'
In In -0.9360 1.3100 'International Tables Vol C Tables 4.2.6.8 and 6.1.1.4'

loop_
_geom_angle_atom_site_label_1
_geom_angle_atom_site_label_2
_geom_angle_atom_site_label_3
_geom_angle
_geom_angle_site_symmetry_1
_geom_angle_site_symmetry_3
_geom_angle_publ_flag
C2 In1 C1 118.1(7) . . ?
C2 In1 C3 113.8(8) . . ?
C1 In1 C3 121.3(7) . . ?
C2 In1 N1 104.2(5) . . ?
C1 In1 N1 95.9(6) . . ?
C3 In1 N1 96.4(6) . . ?
C5 In2 C4 111.7(8) . . ?
C5 In2 C6 120.8(8) . . ?
C4 In2 C6 120.9(7) . . ?
C5 In2 N2 99.3(6) . . ?
C4 In2 N2 101.1(5) . . ?
C6 In2 N2 95.6(6) . . ?
C7 N1 C9 111.6(11) . . ?
C7 N1 C8 105.9(12) . . ?
C9 N1 C8 113.7(11) . . ?
C7 N1 In1 105.8(9) . . ?
C9 N1 In1 104.6(8) . . ?
C8 N1 In1 115.0(8) . . ?
C12 N2 C10 113.0(11) . . ?
C12 N2 C14 109.8(11) . . ?
C10 N2 C14 107.1(11) . . ?
C12 N2 In2 109.0(8) . . ?
C10 N2 In2 111.4(8) . . ?
C14 N2 In2 106.3(8) . . ?
N1 C8 C13 113.3(12) . 3_677 ?
N1 C9 C10 116.5(12) . . ?
N2 C10 C9 112.1(12) . . ?
N2 C12 C13 117.5(12) . . ?
C12 C13 C8 110.8(12) . 3_677 ?

loop_
_geom_bond_atom_site_label_1
_geom_bond_atom_site_label_2
_geom_bond_distance
_geom_bond_site_symmetry_2
_geom_bond_publ_flag
In1 C2 2.158(17) . ?
In1 C1 2.169(16) . ?
In1 C3 2.175(16) . ?
In1 N1 2.433(12) . ?
In2 C5 2.162(18) . ?
In2 C4 2.170(17) . ?
In2 C6 2.180(17) . ?
In2 N2 2.427(11) . ?
N1 C7 1.475(18) . ?
N1 C9 1.479(18) . ?
N1 C8 1.498(18) . ?
N2 C12 1.451(19) . ?
N2 C10 1.484(19) . ?
N2 C14 1.488(19) . ?
C8 C13 1.56(2) 3_677 ?
C9 C10 1.536(19) . ?
C12 C13 1.53(2) . ?
C13 C8 1.56(2) 3_677 ?

loop_
_geom_torsion_atom_site_label_1
_geom_torsion_atom_site_label_2
_geom_torsion_atom_site_label_3
_geom_torsion_atom_site_label_4
_geom_torsion
_geom_torsion_site_symmetry_1
_geom_torsion_site_symmetry_2
_geom_torsion_site_symmetry_3
_geom_torsion_site_symmetry_4
_geom_torsion_publ_flag
C2 In1 N1 C7 172.1(10) . . . . ?
C1 In1 N1 C7 -67.0(10) . . . . ?
C3 In1 N1 C7 55.5(10) . . . . ?
C2 In1 N1 C9 54.1(10) . . . . ?
C1 In1 N1 C9 175.0(9) . . . . ?
C3 In1 N1 C9 -62.5(10) . . . . ?
C2 In1 N1 C8 -71.4(11) . . . . ?
C1 In1 N1 C8 49.6(10) . . . . ?
C3 In1 N1 C8 172.0(10) . . . . ?
C5 In2 N2 C12 -68.5(10) . . . . ?
C4 In2 N2 C12 46.0(10) . . . . ?
C6 In2 N2 C12 169.0(9) . . . . ?
C5 In2 N2 C10 166.2(10) . . . . ?
C4 In2 N2 C10 -79.3(10) . . . . ?
C6 In2 N2 C10 43.7(10) . . . . ?
C5 In2 N2 C14 49.8(11) . . . . ?
C4 In2 N2 C14 164.3(10) . . . . ?
C6 In2 N2 C14 -72.7(10) . . . . ?
C7 N1 C8 C13 178.2(13) . . . 3_677 ?
C9 N1 C8 C13 -58.8(16) . . . 3_677 ?
In1 N1 C8 C13 61.8(14) . . . 3_677 ?
C7 N1 C9 C10 58.9(17) . . . . ?
C8 N1 C9 C10 -60.9(16) . . . . ?
In1 N1 C9 C10 172.9(10) . . . . ?
C12 N2 C10 C9 -70.6(15) . . . . ?
C14 N2 C10 C9 168.3(12) . . . . ?
In2 N2 C10 C9 52.5(13) . . . . ?
N1 C9 C10 N2 173.9(11) . . . . ?
C10 N2 C12 C13 -58.9(17) . . . . ?
C14 N2 C12 C13 60.6(16) . . . . ?
In2 N2 C12 C13 176.7(11) . . . . ?
N2 C12 C13 C8 176.0(12) . . . 3_677 ?
